data_9000535
loop_
_publ_author_name
'Hazen, R. M.'

_publ_section_title
;
 Effects of temperature and pressure on the crystal structure of forsterite
 T = 23 C, P = 1 atm
 olivine
;
_journal_name_full 'American Mineralogist'
_journal_page_first 1280
_journal_page_last 1293
_journal_volume 61
_journal_year 1976
_chemical_formula_sum 'Mg2 O4 Si'
_chemical_name_mineral Forsterite
_space_group_IT_number 62
_symmetry_space_group_name_Hall '-P 2c 2ab'
_symmetry_space_group_name_H-M 'P b n m'
_cell_angle_alpha 90
_cell_angle_beta 90
_cell_angle_gamma 90
_cell_length_a 4.752
_cell_length_b 10.193
_cell_length_c 5.977
_cell_formula_units_Z 4
_cell_volume 289.509
_database_code_amcsd 0000546
_diffrn_ambient_pressure 100
_diffrn_ambient_temperature 296.15
_exptl_crystal_density_diffrn 3.228
_cod_original_formula_sum 'Si Mg2 O4'
_cod_database_code 9000535

loop_
_space_group_symop_operation_xyz
x,y,z
x,y,1/2-z
-x,-y,1/2+z
1/2+x,1/2-y,1/2+z
1/2-x,1/2+y,1/2-z
1/2-x,1/2+y,z
1/2+x,1/2-y,-z
-x,-y,-z

loop_
_atom_site_aniso_label
_atom_site_aniso_U_11
_atom_site_aniso_U_22
_atom_site_aniso_U_33
_atom_site_aniso_U_12
_atom_site_aniso_U_13
_atom_site_aniso_U_23
Si 0.00092 0.00226 0.00145 0.00012 0.00000 0.00000
Mg1 0.00275 0.00537 0.00181 0.00025 -0.00043 -0.00093
Mg2 0.00252 0.00316 0.00290 0.00000 0.00000 0.00000
O1 0.00103 0.00474 0.00416 0.00049 0.00000 0.00000
O2 0.00275 0.00368 0.00398 0.00025 0.00000 0.00000
O3 0.00252 0.00490 0.00290 0.00025 -0.00043 0.00123

loop_
_atom_site_label
_atom_site_fract_x
_atom_site_fract_y
_atom_site_fract_z
Si 0.42620 0.09400 0.25000
Mg1 0.00000 0.00000 0.00000
Mg2 0.99150 0.27740 0.25000
O1 0.76570 0.09130 0.25000
O2 0.22150 0.44740 0.25000
O3 0.27770 0.16280 0.03310

loop_
_cod_related_entry_id
_cod_related_entry_database
_cod_related_entry_code
1 AMCSD 0000546
